data_4501204
loop_
_publ_author_name
'Zhu, Lingyan'
'Al-Kaysi, Rabih O.'
'Dillon, Robert J.'
'Tham, Fook S.'
'Bardeen, Christopher J.'

_publ_section_title
;
 Crystal Structures and Photophysical Properties of 9-Anthracene
 Carboxylic Acid Derivatives for Photomechanical Applications
;
_journal_issue 11
_journal_name_full 'Crystal Growth &amp; Design'
_journal_page_first 4975
_journal_paper_doi 10.1021/cg200883b
_journal_volume 11
_journal_year 2011
_chemical_formula_sum 'C15 H10 O2'
_chemical_formula_weight 222.23
_chemical_name_systematic
; 
 ? 
;
_space_group_IT_number 2
_symmetry_cell_setting triclinic
_symmetry_space_group_name_Hall '-P 1'
_symmetry_space_group_name_H-M 'P -1'
_atom_sites_solution_hydrogens geom
_atom_sites_solution_primary direct
_atom_sites_solution_secondary difmap
_audit_creation_method SHELXL-97
_cell_angle_alpha 101.784(7)
_cell_angle_beta 95.457(7)
_cell_angle_gamma 90.220(7)
_cell_formula_units_Z 2
_cell_length_a 3.8896(19)
_cell_length_b 9.384(5)
_cell_length_c 14.852(7)
_cell_measurement_reflns_used 1997
_cell_measurement_temperature 296(2)
_cell_measurement_theta_max 28.43
_cell_measurement_theta_min 2.22
_cell_volume 528.1(5)
_computing_cell_refinement 'Bruker SAINT'
_computing_data_collection 'Bruker APEX2'
_computing_data_reduction 'Bruker SAINT'
_computing_molecular_graphics 'Bruker SHELXTL'
_computing_publication_material 'Bruker SHELXTL'
_computing_structure_refinement 'SHELXL-97 (Sheldrick, 2008)'
_computing_structure_solution 'SHELXS-97 (Sheldrick, 2008)'
_diffrn_ambient_temperature 296(2)
_diffrn_measured_fraction_theta_full 0.987
_diffrn_measured_fraction_theta_max 0.987
_diffrn_measurement_device_type 'Bruker APEX-II CCD'
_diffrn_measurement_method '\f and \w scans'
_diffrn_radiation_monochromator graphite
_diffrn_radiation_source 'fine-focus sealed tube'
_diffrn_radiation_type MoK\a
_diffrn_radiation_wavelength 0.71073
_diffrn_reflns_av_R_equivalents 0.0404
_diffrn_reflns_av_sigmaI/netI 0.0503
_diffrn_reflns_limit_h_max 4
_diffrn_reflns_limit_h_min -4
_diffrn_reflns_limit_k_max 11
_diffrn_reflns_limit_k_min -11
_diffrn_reflns_limit_l_max 17
_diffrn_reflns_limit_l_min -16
_diffrn_reflns_number 4510
_diffrn_reflns_theta_full 25.02
_diffrn_reflns_theta_max 25.02
_diffrn_reflns_theta_min 2.22
_exptl_absorpt_coefficient_mu 0.092
_exptl_absorpt_correction_T_max 0.9974
_exptl_absorpt_correction_T_min 0.9557
_exptl_absorpt_correction_type multi-scan
_exptl_absorpt_process_details 'Bruker SADABS'
_exptl_crystal_colour 'light yellow'
_exptl_crystal_density_diffrn 1.398
_exptl_crystal_density_meas ?
_exptl_crystal_density_method 'not measured'
_exptl_crystal_description 'prism frag'
_exptl_crystal_F_000 232
_exptl_crystal_size_max 0.50
_exptl_crystal_size_mid 0.15
_exptl_crystal_size_min 0.03
_refine_diff_density_max 0.347
_refine_diff_density_min -0.256
_refine_diff_density_rms 0.076
_refine_ls_extinction_method none
_refine_ls_goodness_of_fit_ref 1.095
_refine_ls_hydrogen_treatment mixed
_refine_ls_matrix_type full
_refine_ls_number_parameters 157
_refine_ls_number_reflns 1849
_refine_ls_number_restraints 0
_refine_ls_restrained_S_all 1.095
_refine_ls_R_factor_all 0.1109
_refine_ls_R_factor_gt 0.0882
_refine_ls_shift/su_max 0.000
_refine_ls_shift/su_mean 0.000
_refine_ls_structure_factor_coef Fsqd
_refine_ls_weighting_details 'calc w=1/[\s^2^(Fo^2^)+(0.0791P)^2^+1.3993P] where P=(Fo^2^+2Fc^2^)/3'
_refine_ls_weighting_scheme calc
_refine_ls_wR_factor_gt 0.2265
_refine_ls_wR_factor_ref 0.2399
_reflns_number_gt 1344
_reflns_number_total 1849
_reflns_threshold_expression >2sigma(I)
_cod_data_source_file cg200883b_si_001.cif
_cod_data_source_block cb31_0m
_cod_depositor_comments
;
The following automatic conversions were performed:

'_symmetry_cell_setting' value 'Triclinic' changed to 'triclinic'
according to /home/saulius/struct/CIF-dictionaries/cif_core.dic
dictionary named 'cif_core.dic' version 2.4.1 from 2010-06-29.

Automatic conversion script
Id: cif_fix_values 1715 2011-07-08 13:25:40Z adriana 

The following automatic conversions were performed:

'_exptl_crystal_density_meas' value 'not measured' was changed to '?'
- the value is perceived as not measured.

Automatic conversion script
Id: cif_fix_values 3008 2015-01-20 13:52:24Z robertas 
;
_cod_original_cell_volume 528.1(4)
_cod_original_sg_symbol_H-M P-1
_cod_database_code 4501204

loop_
_symmetry_equiv_pos_as_xyz
'x, y, z'
'-x, -y, -z'

loop_
_atom_site_label
_atom_site_type_symbol
_atom_site_fract_x
_atom_site_fract_y
_atom_site_fract_z
_atom_site_U_iso_or_equiv
_atom_site_adp_type
_atom_site_occupancy
_atom_site_symmetry_multiplicity
_atom_site_calc_flag
_atom_site_refinement_flags
C1 C -0.1733(12) 0.0495(5) 0.3819(3) 0.0392(11) Uani 1 1 d .
H1 H -0.2140 0.1194 0.4337 0.047 Uiso 1 1 calc R
C2 C -0.2477(13) -0.0921(5) 0.3801(4) 0.0464(12) Uani 1 1 d .
H2 H -0.3350 -0.1180 0.4308 0.056 Uiso 1 1 calc R
C3 C -0.1942(13) -0.2008(5) 0.3023(4) 0.0495(13) Uani 1 1 d .
H3 H -0.2417 -0.2979 0.3023 0.059 Uiso 1 1 calc R
C4 C -0.0743(12) -0.1639(5) 0.2278(4) 0.0444(12) Uani 1 1 d .
H4 H -0.0468 -0.2361 0.1760 0.053 Uiso 1 1 calc R
C4A C 0.0105(11) -0.0179(4) 0.2266(3) 0.0339(10) Uani 1 1 d .
C5 C 0.3304(13) 0.2032(5) 0.0663(3) 0.0440(12) Uani 1 1 d .
H5 H 0.3621 0.1302 0.0153 0.053 Uiso 1 1 calc R
C6 C 0.4008(14) 0.3417(6) 0.0633(3) 0.0506(13) Uani 1 1 d .
H6 H 0.4773 0.3641 0.0102 0.061 Uiso 1 1 calc R
C7 C 0.3590(14) 0.4542(5) 0.1406(3) 0.0483(13) Uani 1 1 d .
H7 H 0.4095 0.5502 0.1383 0.058 Uiso 1 1 calc R
C8 C 0.2464(12) 0.4227(5) 0.2177(3) 0.0382(11) Uani 1 1 d .
H8 H 0.2226 0.4984 0.2679 0.046 Uiso 1 1 calc R
C8A C 0.1633(10) 0.2793(4) 0.2251(3) 0.0307(10) Uani 1 1 d .
C9 C 0.0532(10) 0.2387(4) 0.3040(3) 0.0279(9) Uani 1 1 d .
C9A C -0.0342(11) 0.0944(4) 0.3063(3) 0.0323(10) Uani 1 1 d .
C10 C 0.1373(12) 0.0215(5) 0.1502(3) 0.0395(11) Uani 1 1 d .
H10 H 0.1765 -0.0515 0.0998 0.047 Uiso 1 1 calc R
C10A C 0.2074(11) 0.1648(5) 0.1461(3) 0.0349(10) Uani 1 1 d .
C11 C 0.0276(11) 0.3548(4) 0.3888(3) 0.0302(9) Uani 1 1 d .
O1 O 0.1982(9) 0.3301(3) 0.4635(2) 0.0452(9) Uani 1 1 d .
H1A H 0.151(15) 0.397(6) 0.516(4) 0.068 Uiso 1 1 d .
O2 O -0.1361(9) 0.4665(3) 0.3871(2) 0.0436(9) Uani 1 1 d .

loop_
_atom_site_aniso_label
_atom_site_aniso_U_11
_atom_site_aniso_U_22
_atom_site_aniso_U_33
_atom_site_aniso_U_23
_atom_site_aniso_U_13
_atom_site_aniso_U_12
C1 0.039(3) 0.045(3) 0.035(2) 0.010(2) 0.005(2) 0.004(2)
C2 0.042(3) 0.049(3) 0.053(3) 0.023(2) 0.004(2) -0.002(2)
C3 0.052(3) 0.028(2) 0.068(4) 0.014(2) -0.002(3) -0.004(2)
C4 0.043(3) 0.029(2) 0.054(3) -0.004(2) 0.001(2) 0.0045(19)
C4A 0.033(2) 0.029(2) 0.036(2) 0.0005(18) -0.0017(18) 0.0020(17)
C5 0.049(3) 0.053(3) 0.028(2) 0.000(2) 0.009(2) 0.009(2)
C6 0.063(3) 0.061(3) 0.031(3) 0.014(2) 0.014(2) 0.001(3)
C7 0.060(3) 0.044(3) 0.045(3) 0.017(2) 0.009(2) 0.000(2)
C8 0.048(3) 0.032(2) 0.033(2) 0.0046(18) 0.004(2) 0.0021(19)
C8A 0.029(2) 0.038(2) 0.023(2) 0.0027(17) 0.0005(16) 0.0055(17)
C9 0.031(2) 0.028(2) 0.023(2) -0.0006(16) 0.0015(16) 0.0086(16)
C9A 0.032(2) 0.034(2) 0.029(2) 0.0044(18) -0.0003(18) 0.0051(18)
C10 0.041(3) 0.039(3) 0.034(2) -0.0053(19) 0.006(2) 0.0071(19)
C10A 0.037(2) 0.039(2) 0.026(2) 0.0016(18) 0.0039(18) 0.0102(19)
C11 0.038(2) 0.029(2) 0.023(2) 0.0022(16) 0.0056(17) 0.0019(18)
O1 0.067(2) 0.0402(18) 0.0233(17) -0.0015(13) -0.0040(15) 0.0144(16)
O2 0.066(2) 0.0328(17) 0.0277(17) -0.0022(13) 0.0029(15) 0.0196(15)

loop_
_atom_type_symbol
_atom_type_description
_atom_type_scat_dispersion_real
_atom_type_scat_dispersion_imag
_atom_type_scat_source
C C 0.0033 0.0016 'International Tables Vol C Tables 4.2.6.8 and 6.1.1.4'
H H 0.0000 0.0000 'International Tables Vol C Tables 4.2.6.8 and 6.1.1.4'
O O 0.0106 0.0060 'International Tables Vol C Tables 4.2.6.8 and 6.1.1.4'

loop_
_geom_angle_atom_site_label_1
_geom_angle_atom_site_label_2
_geom_angle_atom_site_label_3
_geom_angle
C2 C1 C9A 121.7(4)
C2 C1 H1 119.1
C9A C1 H1 119.1
C1 C2 C3 120.7(5)
C1 C2 H2 119.6
C3 C2 H2 119.6
C4 C3 C2 120.0(4)
C4 C3 H3 120.0
C2 C3 H3 120.0
C3 C4 C4A 121.4(4)
C3 C4 H4 119.3
C4A C4 H4 119.3
C10 C4A C4 121.9(4)
C10 C4A C9A 118.6(4)
C4 C4A C9A 119.5(4)
C6 C5 C10A 121.5(4)
C6 C5 H5 119.2
C10A C5 H5 119.2
C5 C6 C7 120.1(4)
C5 C6 H6 119.9
C7 C6 H6 119.9
C8 C7 C6 120.3(5)
C8 C7 H7 119.8
C6 C7 H7 119.8
C7 C8 C8A 122.4(4)
C7 C8 H8 118.8
C8A C8 H8 118.8
C9 C8A C8 125.3(4)
C9 C8A C10A 117.6(4)
C8 C8A C10A 117.1(4)
C9A C9 C8A 122.7(4)
C9A C9 C11 118.8(4)
C8A C9 C11 118.4(4)
C9 C9A C1 124.8(4)
C9 C9A C4A 118.6(4)
C1 C9A C4A 116.6(4)
C10A C10 C4A 122.8(4)
C10A C10 H10 118.6
C4A C10 H10 118.6
C10 C10A C5 121.9(4)
C10 C10A C8A 119.6(4)
C5 C10A C8A 118.5(4)
O2 C11 O1 122.8(4)
O2 C11 C9 122.3(4)
O1 C11 C9 114.8(3)
C11 O1 H1A 113(4)

loop_
_geom_bond_atom_site_label_1
_geom_bond_atom_site_label_2
_geom_bond_distance
C1 C2 1.353(7)
C1 C9A 1.427(6)
C1 H1 0.9300
C2 C3 1.409(7)
C2 H2 0.9300
C3 C4 1.347(7)
C3 H3 0.9300
C4 C4A 1.412(6)
C4 H4 0.9300
C4A C10 1.395(6)
C4A C9A 1.441(6)
C5 C6 1.337(7)
C5 C10A 1.430(6)
C5 H5 0.9300
C6 C7 1.415(7)
C6 H6 0.9300
C7 C8 1.351(6)
C7 H7 0.9300
C8 C8A 1.411(6)
C8 H8 0.9300
C8A C9 1.407(6)
C8A C10A 1.443(6)
C9 C9A 1.403(6)
C9 C11 1.500(5)
C10 C10A 1.385(6)
C10 H10 0.9300
C11 O2 1.232(5)
C11 O1 1.300(5)
O1 H1A 0.93(6)

loop_
_geom_hbond_atom_site_label_D
_geom_hbond_atom_site_label_H
_geom_hbond_atom_site_label_A
_geom_hbond_distance_DH
_geom_hbond_distance_HA
_geom_hbond_distance_DA
_geom_hbond_angle_DHA
_geom_hbond_site_symmetry_A
O1 H1A O2 0.93(6) 1.73(6) 2.646(4) 170(6) 2_566

loop_
_geom_torsion_atom_site_label_1
_geom_torsion_atom_site_label_2
_geom_torsion_atom_site_label_3
_geom_torsion_atom_site_label_4
_geom_torsion
C9A C1 C2 C3 -0.9(7)
C1 C2 C3 C4 -1.3(8)
C2 C3 C4 C4A 2.0(7)
C3 C4 C4A C10 179.5(5)
C3 C4 C4A C9A -0.5(7)
C10A C5 C6 C7 0.9(8)
C5 C6 C7 C8 -0.3(8)
C6 C7 C8 C8A -0.5(8)
C7 C8 C8A C9 178.3(4)
C7 C8 C8A C10A 0.7(7)
C8 C8A C9 C9A 178.3(4)
C10A C8A C9 C9A -4.0(6)
C8 C8A C9 C11 -1.5(6)
C10A C8A C9 C11 176.1(4)
C8A C9 C9A C1 -174.7(4)
C11 C9 C9A C1 5.1(6)
C8A C9 C9A C4A 3.8(6)
C11 C9 C9A C4A -176.3(4)
C2 C1 C9A C9 -179.1(4)
C2 C1 C9A C4A 2.4(6)
C10 C4A C9A C9 -0.3(6)
C4 C4A C9A C9 179.7(4)
C10 C4A C9A C1 178.4(4)
C4 C4A C9A C1 -1.7(6)
C4 C4A C10 C10A 177.0(4)
C9A C4A C10 C10A -3.0(7)
C4A C10 C10A C5 -178.6(4)
C4A C10 C10A C8A 2.8(7)
C6 C5 C10A C10 -179.3(5)
C6 C5 C10A C8A -0.7(7)
C9 C8A C10A C10 0.7(6)
C8 C8A C10A C10 178.5(4)
C9 C8A C10A C5 -177.9(4)
C8 C8A C10A C5 -0.1(6)
C9A C9 C11 O2 -127.1(5)
C8A C9 C11 O2 52.7(6)
C9A C9 C11 O1 54.5(5)
C8A C9 C11 O1 -125.7(4)

loop_
_cod_related_entry_id
_cod_related_entry_database
_cod_related_entry_code
1 ChemSpider 2116
